data_4333166
loop_
_publ_author_name
'Silva, Rosalice M.'
'Gwengo, Chengeto'
'Lindeman, Sergey V.'
'Smith, Mark D.'
'Gardinier, James R.'

_publ_section_title
;
 Janus Scorpionates:&#x00A0; Supramolecular Tectons for the Directed
 Assembly of Hard&#x2212;Soft Alkali Metallopolymer Chains
;
_journal_issue 26
_journal_name_full 'Inorganic Chemistry'
_journal_page_first 10998
_journal_page_last 11007
_journal_paper_doi 10.1021/ic0615877
_journal_volume 45
_journal_year 2006
_chemical_absolute_configuration ad
_chemical_formula_moiety 'C8 H7 B K N7 S6'
_chemical_formula_sum 'C8 H7 B K N7 S6'
_chemical_formula_weight 443.48
_chemical_name_systematic
; 
 ? 
;
_space_group_IT_number 33
_symmetry_cell_setting orthorhombic
_symmetry_space_group_name_Hall 'P 2c -2n'
_symmetry_space_group_name_H-M 'P n a 21'
_atom_sites_solution_hydrogens geom
_atom_sites_solution_primary direct
_atom_sites_solution_secondary difmap
_audit_creation_method SHELXL-97
_cell_angle_alpha 90.00
_cell_angle_beta 90.00
_cell_angle_gamma 90.00
_cell_formula_units_Z 4
_cell_length_a 15.0309(8)
_cell_length_b 13.7979(8)
_cell_length_c 8.6280(5)
_cell_measurement_reflns_used 8049
_cell_measurement_temperature 150(1)
_cell_measurement_theta_max 26.386
_cell_measurement_theta_min 2.710
_cell_volume 1789.40(17)
_computing_cell_refinement 'SAINT+ NT V6.22 (Bruker, 2001)'
_computing_data_collection 'SMART NT V5.625 (Bruker, 1998)'
_computing_data_reduction 'SAINT+ NT V6.22'
_computing_molecular_graphics 'SHELXTL V6.1 (Sheldrick, 2000)'
_computing_publication_material 'SHELXTL V6.1'
_computing_structure_refinement 'SHELXL-97 (Sheldrick, 1997)'
_computing_structure_solution 'SHELXS-97 (Sheldrick, 1990)'
_diffrn_ambient_temperature 150(1)
_diffrn_measured_fraction_theta_full 0.999
_diffrn_measured_fraction_theta_max 0.999
_diffrn_measurement_device_type 'Bruker SMART APEX CCD diffractometer'
_diffrn_measurement_method 'omega scans'
_diffrn_radiation_monochromator graphite
_diffrn_radiation_source 'fine-focus sealed tube'
_diffrn_radiation_type MoK\a
_diffrn_radiation_wavelength 0.71073
_diffrn_reflns_av_R_equivalents 0.0374
_diffrn_reflns_av_sigmaI/netI 0.0315
_diffrn_reflns_limit_h_max 18
_diffrn_reflns_limit_h_min -18
_diffrn_reflns_limit_k_max 17
_diffrn_reflns_limit_k_min -17
_diffrn_reflns_limit_l_max 10
_diffrn_reflns_limit_l_min -10
_diffrn_reflns_number 12730
_diffrn_reflns_theta_full 26.40
_diffrn_reflns_theta_max 26.40
_diffrn_reflns_theta_min 2.00
_diffrn_standards_decay_% none
_exptl_absorpt_coefficient_mu 1.002
_exptl_absorpt_correction_type none
_exptl_crystal_colour colorless
_exptl_crystal_density_diffrn 1.646
_exptl_crystal_density_meas 0
_exptl_crystal_density_method 'not measured'
_exptl_crystal_description bar
_exptl_crystal_F_000 896
_exptl_crystal_size_max 0.36
_exptl_crystal_size_mid 0.22
_exptl_crystal_size_min 0.16
_refine_diff_density_max 0.423
_refine_diff_density_min -0.288
_refine_diff_density_rms 0.062
_refine_ls_abs_structure_details 'Flack H D (1983), Acta Cryst. A39, 876-881'
_refine_ls_abs_structure_Flack -0.03(4)
_refine_ls_extinction_method none
_refine_ls_goodness_of_fit_ref 1.033
_refine_ls_hydrogen_treatment constr
_refine_ls_matrix_type full
_refine_ls_number_parameters 209
_refine_ls_number_reflns 3672
_refine_ls_number_restraints 1
_refine_ls_restrained_S_all 1.032
_refine_ls_R_factor_all 0.0281
_refine_ls_R_factor_gt 0.0271
_refine_ls_shift/su_max 0.001
_refine_ls_shift/su_mean 0.000
_refine_ls_structure_factor_coef Fsqd
_refine_ls_weighting_details 'calc w=1/[\s^2^(Fo^2^)+(0.0419P)^2^+0.0000P] where P=(Fo^2^+2Fc^2^)/3'
_refine_ls_weighting_scheme calc
_refine_ls_wR_factor_gt 0.0674
_refine_ls_wR_factor_ref 0.0681
_reflns_number_gt 3558
_reflns_number_total 3672
_reflns_threshold_expression >2sigma(I)
_cod_data_source_file ic0615877sup1.cif
_cod_data_source_block Compound2_CH3CN
_cod_depositor_comments
;
The following automatic conversions were performed:

'_symmetry_cell_setting' value 'Orthorhombic' changed to
'orthorhombic' according to
/home/saulius/struct/CIF-dictionaries/cif_core.dic dictionary named
'cif_core.dic' version 2.4.2 from 2011-04-26.

Automatic conversion script
Id: cif_fix_values 1891 2012-01-12 08:04:46Z andrius 
;
_cod_database_code 4333166

loop_
_symmetry_equiv_pos_as_xyz
'x, y, z'
'-x, -y, z+1/2'
'x+1/2, -y+1/2, z'
'-x+1/2, y+1/2, z+1/2'

loop_
_atom_site_label
_atom_site_type_symbol
_atom_site_fract_x
_atom_site_fract_y
_atom_site_fract_z
_atom_site_U_iso_or_equiv
_atom_site_adp_type
_atom_site_occupancy
_atom_site_symmetry_multiplicity
_atom_site_calc_flag
_atom_site_refinement_flags
K1 K 0.27703(3) 0.76401(4) 0.34757(6) 0.02538(12) Uani 1 1 d .
S11 S 0.49730(5) 1.00367(5) 0.16350(9) 0.03866(18) Uani 1 1 d .
S12 S 0.64902(4) 0.86553(5) 0.10985(8) 0.03535(16) Uani 1 1 d .
S21 S 0.49888(4) 0.74344(4) 0.83602(8) 0.02908(15) Uani 1 1 d .
S22 S 0.66618(4) 0.79763(5) 0.66693(8) 0.03477(16) Uani 1 1 d .
S31 S 0.48757(4) 0.50791(4) 0.11451(8) 0.02592(14) Uani 1 1 d .
S32 S 0.65122(4) 0.54483(4) 0.30386(7) 0.02599(14) Uani 1 1 d .
B1 B 0.53892(19) 0.74609(18) 0.3731(3) 0.0197(5) Uani 1 1 d .
H1 H 0.6054 0.7448 0.3706 0.024 Uiso 1 1 calc R
C11 C 0.55400(16) 0.89581(16) 0.1984(3) 0.0254(5) Uani 1 1 d .
C12 C 0.41588(16) 0.96722(17) 0.2891(3) 0.0286(5) Uani 1 1 d .
H12 H 0.3654 1.0062 0.3113 0.034 Uiso 1 1 calc R
C21 C 0.56015(16) 0.75945(15) 0.6666(3) 0.0229(5) Uani 1 1 d .
C22 C 0.40815(17) 0.71263(17) 0.7239(3) 0.0265(5) Uani 1 1 d .
H22 H 0.3523 0.6959 0.7681 0.032 Uiso 1 1 calc R
C31 C 0.55030(15) 0.57889(15) 0.2419(3) 0.0202(4) Uani 1 1 d .
C32 C 0.40292(15) 0.59137(16) 0.1282(2) 0.0242(5) Uani 1 1 d .
H32 H 0.3482 0.5839 0.0745 0.029 Uiso 1 1 calc R
C41 C 0.27469(18) 0.8804(2) -0.0403(3) 0.0359(6) Uani 1 1 d .
C42 C 0.2231(3) 0.9504(3) -0.1225(5) 0.0747(12) Uani 1 1 d .
H42A H 0.1769 0.9173 -0.1827 0.112 Uiso 1 1 calc R
H42B H 0.2618 0.9870 -0.1926 0.112 Uiso 1 1 calc R
H42C H 0.1951 0.9948 -0.0485 0.112 Uiso 1 1 calc R
N11 N 0.42755(12) 0.88393(13) 0.3511(2) 0.0238(4) Uani 1 1 d .
N12 N 0.50645(11) 0.84318(13) 0.3014(2) 0.0202(4) Uani 1 1 d .
N21 N 0.42091(12) 0.71379(13) 0.5770(2) 0.0222(4) Uani 1 1 d .
N22 N 0.50782(13) 0.73983(12) 0.5439(2) 0.0190(4) Uani 1 1 d .
N31 N 0.41891(12) 0.66440(14) 0.2159(2) 0.0226(4) Uani 1 1 d .
N32 N 0.50325(11) 0.65840(13) 0.2795(2) 0.0192(4) Uani 1 1 d .
N41 N 0.3130(2) 0.8238(2) 0.0258(3) 0.0489(6) Uani 1 1 d .

loop_
_atom_site_aniso_label
_atom_site_aniso_U_11
_atom_site_aniso_U_22
_atom_site_aniso_U_33
_atom_site_aniso_U_23
_atom_site_aniso_U_13
_atom_site_aniso_U_12
K1 0.0158(2) 0.0312(2) 0.0292(3) -0.0011(2) 0.0017(2) 0.0022(2)
S11 0.0425(4) 0.0306(3) 0.0429(4) 0.0155(3) 0.0152(3) 0.0100(3)
S12 0.0281(3) 0.0471(4) 0.0309(3) 0.0124(3) 0.0106(3) 0.0078(3)
S21 0.0263(3) 0.0412(4) 0.0197(3) -0.0006(3) 0.0024(3) -0.0018(3)
S22 0.0201(3) 0.0559(4) 0.0283(3) -0.0129(3) 0.0001(3) -0.0064(3)
S31 0.0238(3) 0.0226(3) 0.0314(3) -0.0069(3) -0.0011(3) 0.0015(2)
S32 0.0196(3) 0.0233(3) 0.0351(3) 0.0030(2) -0.0011(2) 0.0037(2)
B1 0.0180(13) 0.0216(12) 0.0195(13) -0.0010(10) 0.0007(10) -0.0036(10)
C11 0.0264(12) 0.0260(11) 0.0239(12) 0.0032(9) -0.0003(10) 0.0019(9)
C12 0.0280(13) 0.0259(11) 0.0318(12) 0.0021(10) 0.0048(11) 0.0044(10)
C21 0.0224(12) 0.0257(11) 0.0207(11) -0.0006(9) 0.0011(10) 0.0038(9)
C22 0.0216(12) 0.0298(11) 0.0280(12) 0.0028(10) 0.0033(10) -0.0009(10)
C31 0.0205(11) 0.0190(10) 0.0213(10) 0.0020(9) 0.0024(9) -0.0026(9)
C32 0.0189(11) 0.0300(11) 0.0238(12) -0.0039(9) -0.0009(10) 0.0011(9)
C41 0.0331(15) 0.0483(16) 0.0264(12) 0.0003(12) 0.0034(11) 0.0024(13)
C42 0.084(3) 0.073(2) 0.067(2) 0.023(2) -0.003(2) 0.019(2)
N11 0.0211(10) 0.0242(9) 0.0260(9) -0.0016(9) 0.0015(8) 0.0009(8)
N12 0.0183(9) 0.0215(9) 0.0208(10) -0.0026(8) 0.0012(8) 0.0012(7)
N21 0.0164(9) 0.0247(9) 0.0255(11) 0.0013(8) 0.0027(8) -0.0003(8)
N22 0.0155(10) 0.0196(9) 0.0219(10) -0.0007(7) 0.0008(7) 0.0013(7)
N31 0.0174(9) 0.0255(9) 0.0250(9) -0.0033(8) -0.0017(8) 0.0023(8)
N32 0.0157(9) 0.0213(9) 0.0206(8) -0.0003(8) -0.0005(7) 0.0003(7)
N41 0.0488(15) 0.0627(16) 0.0353(13) 0.0058(13) -0.0009(12) 0.0167(14)

loop_
_atom_type_symbol
_atom_type_description
_atom_type_scat_dispersion_real
_atom_type_scat_dispersion_imag
_atom_type_scat_source
C C 0.0033 0.0016 'International Tables Vol C Tables 4.2.6.8 and 6.1.1.4'
H H 0.0000 0.0000 'International Tables Vol C Tables 4.2.6.8 and 6.1.1.4'
N N 0.0061 0.0033 'International Tables Vol C Tables 4.2.6.8 and 6.1.1.4'
S S 0.1246 0.1234 'International Tables Vol C Tables 4.2.6.8 and 6.1.1.4'
K K 0.2009 0.2494 'International Tables Vol C Tables 4.2.6.8 and 6.1.1.4'
B B 0.0013 0.0007 'International Tables Vol C Tables 4.2.6.8 and 6.1.1.4'

loop_
_geom_angle_atom_site_label_1
_geom_angle_atom_site_label_2
_geom_angle_atom_site_label_3
_geom_angle
_geom_angle_site_symmetry_1
_geom_angle_site_symmetry_3
N31 K1 N11 71.16(6) . .
N31 K1 N41 67.21(7) . .
N11 K1 N41 72.34(7) . .
N31 K1 N21 66.67(5) . .
N11 K1 N21 63.20(5) . .
N41 K1 N21 123.48(7) . .
N31 K1 S32 142.75(5) . 3_465
N11 K1 S32 89.54(4) . 3_465
N41 K1 S32 76.78(5) . 3_465
N21 K1 S32 132.61(4) . 3_465
N31 K1 S22 126.55(5) . 3_465
N11 K1 S22 123.06(5) . 3_465
N41 K1 S22 160.56(6) . 3_465
N21 K1 S22 75.92(4) . 3_465
S32 K1 S22 90.69(2) 3_465 3_465
N31 K1 S12 85.77(4) . 3_465
N11 K1 S12 142.13(5) . 3_465
N41 K1 S12 71.12(6) . 3_465
N21 K1 S12 134.07(4) . 3_465
S32 K1 S12 91.59(2) 3_465 3_465
S22 K1 S12 94.78(2) 3_465 3_465
N31 K1 C12 83.15(6) . .
N11 K1 C12 19.25(6) . .
N41 K1 C12 62.25(7) . .
N21 K1 C12 81.51(5) . .
S32 K1 C12 71.62(4) 3_465 .
S22 K1 C12 128.07(5) 3_465 .
S12 K1 C12 132.78(5) 3_465 .
N31 K1 B1 140.45(6) . 3_465
N11 K1 B1 145.82(6) . 3_465
N41 K1 B1 104.59(7) . 3_465
N21 K1 B1 131.81(6) . 3_465
S32 K1 B1 57.40(4) 3_465 3_465
S22 K1 B1 55.97(4) 3_465 3_465
S12 K1 B1 56.02(4) 3_465 3_465
C12 K1 B1 128.98(6) . 3_465
C12 S11 C11 89.40(11) . .
C11 S12 K1 110.24(8) . 3_565
C22 S21 C21 88.77(12) . .
C21 S22 K1 113.16(9) . 3_565
C32 S31 C31 88.91(11) . .
C31 S32 K1 109.54(8) . 3_565
N22 B1 N32 110.35(19) . .
N22 B1 N12 109.39(19) . .
N32 B1 N12 110.90(19) . .
N22 B1 K1 110.94(14) . 3_565
N32 B1 K1 106.42(14) . 3_565
N12 B1 K1 108.80(14) . 3_565
N22 B1 H1 108.7 . .
N32 B1 H1 108.7 . .
N12 B1 H1 108.7 . .
N12 C11 S12 128.13(17) . .
N12 C11 S11 108.29(17) . .
S12 C11 S11 123.55(14) . .
N11 C12 S11 115.53(19) . .
N11 C12 K1 46.24(13) . .
S11 C12 K1 138.33(12) . .
N11 C12 H12 122.2 . .
S11 C12 H12 122.2 . .
K1 C12 H12 87.0 . .
N22 C21 S22 128.28(19) . .
N22 C21 S21 108.98(18) . .
S22 C21 S21 122.69(14) . .
N21 C22 S21 115.7(2) . .
N21 C22 H22 122.2 . .
S21 C22 H22 122.2 . .
N32 C31 S32 128.90(17) . .
N32 C31 S31 108.96(17) . .
S32 C31 S31 122.12(13) . .
N31 C32 S31 115.31(17) . .
N31 C32 H32 122.3 . .
S31 C32 H32 122.3 . .
N41 C41 C42 177.9(3) . .
C41 C42 H42A 109.5 . .
C41 C42 H42B 109.5 . .
H42A C42 H42B 109.5 . .
C41 C42 H42C 109.5 . .
H42A C42 H42C 109.5 . .
H42B C42 H42C 109.5 . .
C12 N11 N12 110.7(2) . .
C12 N11 K1 114.51(16) . .
N12 N11 K1 116.71(12) . .
C11 N12 N11 116.07(18) . .
C11 N12 B1 123.95(19) . .
N11 N12 B1 119.82(18) . .
C22 N21 N22 110.4(2) . .
C22 N21 K1 123.03(16) . .
N22 N21 K1 118.82(13) . .
C21 N22 N21 116.2(2) . .
C21 N22 B1 124.1(2) . .
N21 N22 B1 119.70(18) . .
C32 N31 N32 111.01(18) . .
C32 N31 K1 119.06(15) . .
N32 N31 K1 124.79(13) . .
C31 N32 N31 115.79(19) . .
C31 N32 B1 125.47(18) . .
N31 N32 B1 118.47(18) . .
C41 N41 K1 125.3(2) . .

loop_
_geom_bond_atom_site_label_1
_geom_bond_atom_site_label_2
_geom_bond_distance
_geom_bond_site_symmetry_2
K1 N31 2.7797(19) .
K1 N11 2.8031(19) .
K1 N41 2.946(3) .
K1 N21 3.013(2) .
K1 S32 3.2673(8) 3_465
K1 S22 3.3304(9) 3_465
K1 S12 3.3323(8) 3_465
K1 C12 3.532(2) .
K1 B1 3.588(3) 3_465
S11 C12 1.710(3) .
S11 C11 1.741(2) .
S12 C11 1.672(2) .
S12 K1 3.3323(8) 3_565
S21 C22 1.725(3) .
S21 C21 1.742(2) .
S22 C21 1.678(2) .
S22 K1 3.3305(9) 3_565
S31 C32 1.720(2) .
S31 C31 1.748(2) .
S32 C31 1.676(2) .
S32 K1 3.2674(8) 3_565
B1 N22 1.549(3) .
B1 N32 1.550(3) .
B1 N12 1.554(3) .
B1 K1 3.588(3) 3_565
B1 H1 1.0000 .
C11 N12 1.352(3) .
C12 N11 1.280(3) .
C12 H12 0.9500 .
C21 N22 1.346(3) .
C22 N21 1.282(3) .
C22 H22 0.9500 .
C31 N32 1.345(3) .
C32 N31 1.283(3) .
C32 H32 0.9500 .
C41 N41 1.125(3) .
C41 C42 1.427(4) .
C42 H42A 0.9800 .
C42 H42B 0.9800 .
C42 H42C 0.9800 .
N11 N12 1.381(2) .
N21 N22 1.385(3) .
N31 N32 1.384(2) .

loop_
_geom_torsion_atom_site_label_1
_geom_torsion_atom_site_label_2
_geom_torsion_atom_site_label_3
_geom_torsion_atom_site_label_4
_geom_torsion
_geom_torsion_site_symmetry_1
K1 S12 C11 N12 -35.5(2) 3_565
K1 S12 C11 S11 147.05(13) 3_565
C12 S11 C11 N12 -0.28(18) .
C12 S11 C11 S12 177.64(17) .
C11 S11 C12 N11 -0.4(2) .
C11 S11 C12 K1 -52.34(18) .
N31 K1 C12 N11 -50.02(17) .
N41 K1 C12 N11 -117.83(19) .
N21 K1 C12 N11 17.31(17) .
S32 K1 C12 N11 157.76(18) 3_465
S22 K1 C12 N11 81.89(18) 3_465
S12 K1 C12 N11 -127.77(16) 3_465
B1 K1 C12 N11 155.58(16) 3_465
N31 K1 C12 S11 29.70(17) .
N11 K1 C12 S11 79.7(2) .
N41 K1 C12 S11 -38.11(17) .
N21 K1 C12 S11 97.04(17) .
S32 K1 C12 S11 -122.52(18) 3_465
S22 K1 C12 S11 161.61(14) 3_465
S12 K1 C12 S11 -48.0(2) 3_465
B1 K1 C12 S11 -124.69(16) 3_465
K1 S22 C21 N22 -25.2(2) 3_565
K1 S22 C21 S21 157.35(10) 3_565
C22 S21 C21 N22 -0.43(16) .
C22 S21 C21 S22 177.45(16) .
C21 S21 C22 N21 0.0(2) .
K1 S32 C31 N32 -36.2(2) 3_565
K1 S32 C31 S31 145.67(11) 3_565
C32 S31 C31 N32 -1.29(17) .
C32 S31 C31 S32 177.17(16) .
C31 S31 C32 N31 0.52(18) .
S11 C12 N11 N12 0.9(3) .
K1 C12 N11 N12 134.5(2) .
S11 C12 N11 K1 -133.53(14) .
N31 K1 N11 C12 126.50(18) .
N41 K1 N11 C12 55.22(17) .
N21 K1 N11 C12 -160.75(19) .
S32 K1 N11 C12 -21.05(17) 3_465
S22 K1 N11 C12 -111.58(17) 3_465
S12 K1 N11 C12 70.94(19) 3_465
B1 K1 N11 C12 -34.9(2) 3_465
N31 K1 N11 N12 -5.13(14) .
N41 K1 N11 N12 -76.41(15) .
N21 K1 N11 N12 67.62(15) .
S32 K1 N11 N12 -152.68(15) 3_465
S22 K1 N11 N12 116.79(14) 3_465
S12 K1 N11 N12 -60.69(17) 3_465
C12 K1 N11 N12 -131.6(3) .
B1 K1 N11 N12 -166.52(13) 3_465
S12 C11 N12 N11 -176.93(17) .
S11 C11 N12 N11 0.9(2) .
S12 C11 N12 B1 7.7(3) .
S11 C11 N12 B1 -174.49(16) .
C12 N11 N12 C11 -1.2(3) .
K1 N11 N12 C11 132.18(16) .
C12 N11 N12 B1 174.4(2) .
K1 N11 N12 B1 -52.3(2) .
N22 B1 N12 C11 143.6(2) .
N32 B1 N12 C11 -94.4(2) .
K1 B1 N12 C11 22.3(2) 3_565
N22 B1 N12 N11 -31.6(3) .
N32 B1 N12 N11 90.4(2) .
K1 B1 N12 N11 -152.91(15) 3_565
S21 C22 N21 N22 0.4(3) .
S21 C22 N21 K1 -148.34(11) .
N31 K1 N21 C22 -161.1(2) .
N11 K1 N21 C22 119.0(2) .
N41 K1 N21 C22 161.16(18) .
S32 K1 N21 C22 57.5(2) 3_465
S22 K1 N21 C22 -20.16(18) 3_465
S12 K1 N21 C22 -103.08(19) 3_465
C12 K1 N21 C22 112.71(19) .
B1 K1 N21 C22 -23.3(2) 3_465
N31 K1 N21 N22 52.58(14) .
N11 K1 N21 N22 -27.27(14) .
N41 K1 N21 N22 14.87(18) .
S32 K1 N21 N22 -88.79(15) 3_465
S22 K1 N21 N22 -166.45(15) 3_465
S12 K1 N21 N22 110.62(14) 3_465
C12 K1 N21 N22 -33.59(14) .
B1 K1 N21 N22 -169.62(13) 3_465
S22 C21 N22 N21 -176.95(16) .
S21 C21 N22 N21 0.8(2) .
S22 C21 N22 B1 2.3(3) .
S21 C21 N22 B1 179.99(17) .
C22 N21 N22 C21 -0.8(3) .
K1 N21 N22 C21 149.45(15) .
C22 N21 N22 B1 180.0(2) .
K1 N21 N22 B1 -29.8(2) .
N32 B1 N22 C21 137.6(2) .
N12 B1 N22 C21 -100.1(2) .
K1 B1 N22 C21 19.9(2) 3_565
N32 B1 N22 N21 -43.2(3) .
N12 B1 N22 N21 79.1(2) .
K1 B1 N22 N21 -160.88(14) 3_565
S31 C32 N31 N32 0.4(2) .
S31 C32 N31 K1 -155.46(11) .
N11 K1 N31 C32 -160.11(18) .
N41 K1 N31 C32 -81.90(18) .
N21 K1 N31 C32 131.70(17) .
S32 K1 N31 C32 -97.68(17) 3_465
S22 K1 N31 C32 82.21(17) 3_465
S12 K1 N31 C32 -10.62(16) 3_465
C12 K1 N31 C32 -144.63(17) .
B1 K1 N31 C32 3.5(2) 3_465
N11 K1 N31 N32 47.59(16) .
N41 K1 N31 N32 125.80(18) .
N21 K1 N31 N32 -20.60(16) .
S32 K1 N31 N32 110.01(16) 3_465
S22 K1 N31 N32 -70.10(17) 3_465
S12 K1 N31 N32 -162.92(16) 3_465
C12 K1 N31 N32 63.07(16) .
B1 K1 N31 N32 -148.77(15) 3_465
S32 C31 N32 N31 -176.47(16) .
S31 C31 N32 N31 1.9(2) .
S32 C31 N32 B1 9.7(3) .
S31 C31 N32 B1 -171.98(18) .
C32 N31 N32 C31 -1.5(3) .
K1 N31 N32 C31 152.69(15) .
C32 N31 N32 B1 172.8(2) .
K1 N31 N32 B1 -33.0(3) .
N22 B1 N32 C31 -100.6(3) .
N12 B1 N32 C31 138.0(2) .
K1 B1 N32 C31 19.8(3) 3_565
N22 B1 N32 N31 85.7(2) .
N12 B1 N32 N31 -35.7(3) .
K1 B1 N32 N31 -153.87(15) 3_565
N31 K1 N41 C41 179.8(3) .
N11 K1 N41 C41 -103.8(3) .
N21 K1 N41 C41 -142.7(3) .
S32 K1 N41 C41 -10.0(3) 3_465
S22 K1 N41 C41 41.1(4) 3_465
S12 K1 N41 C41 86.4(3) 3_465
C12 K1 N41 C41 -85.9(3) .
B1 K1 N41 C41 40.8(3) 3_465
K1 N11 N12 C11 132.18(16) .
K1 N21 N22 C21 149.45(15) .
K1 N31 N32 C31 152.69(15) .
